data_4121577
loop_
_publ_author_name
'G\'andara, Felipe'
'Furukawa, Hiroyasu'
'Lee, Seungkyu'
'Yaghi, Omar M.'

_publ_section_title
;
 High methane storage capacity in aluminum metal-organic frameworks.
;
_journal_issue 14
_journal_name_full 'Journal of the American Chemical Society'
_journal_page_first 5271
_journal_page_last 5274
_journal_paper_doi 10.1021/ja501606h
_journal_volume 136
_journal_year 2014
_chemical_formula_moiety '0.5(C224 H128 Al16 O80), 2(C1.5 H6 O0.5)'
_chemical_formula_sum 'C115 H76 Al8 O41'
_chemical_formula_weight 2329.59
_chemical_name_systematic
;
 ?
;
_space_group_crystal_system tetragonal
_space_group_IT_number 94
_space_group_name_Hall 'P 4n 2n'
_space_group_name_H-M_alt 'P 42 21 2'
_symmetry_space_group_name_Hall 'P 4n 2n'
_symmetry_space_group_name_H-M 'P 42 21 2'
_atom_sites_solution_hydrogens geom
_audit_creation_date 2014-03-17
_audit_creation_method
;
Olex2 1.2
(compiled 2014.02.28 svn.r2899 for OlexSys, GUI svn.r4779)
;
_cell_angle_alpha 90
_cell_angle_beta 90
_cell_angle_gamma 90
_cell_formula_units_Z 2
_cell_length_a 18.878(4)
_cell_length_b 18.878(4)
_cell_length_c 37.043(8)
_cell_measurement_reflns_used 7687
_cell_measurement_temperature 100(2)
_cell_measurement_theta_max 29.12
_cell_measurement_theta_min 2.98
_cell_volume 13201(5)
_computing_molecular_graphics 'Olex2 (Dolomanov et al., 2009)'
_computing_publication_material 'Olex2 (Dolomanov et al., 2009)'
_computing_structure_refinement 'XL (Sheldrick, 2008)'
_diffrn_ambient_temperature 100.0
_diffrn_detector 'CCD area detector'
_diffrn_detector_type 'Bruker-Nonius APEXII CCD area detector'
_diffrn_measured_fraction_theta_full 0.796
_diffrn_measured_fraction_theta_max 0.993
_diffrn_measurement_device 'Bruker-Nonius APEXII CCD area detector and D8 diffractometer'
_diffrn_measurement_device_type 'Bruker D8 diffractometer'
_diffrn_measurement_method 'omega rotation'
_diffrn_radiation_collimation '0.2 mm sinlge-pinhole'
_diffrn_radiation_monochromator 'Silicon 111'
_diffrn_radiation_probe x-ray
_diffrn_radiation_wavelength 0.95403
_diffrn_reflns_av_R_equivalents 0.0829
_diffrn_reflns_av_unetI/netI 0.0667
_diffrn_reflns_Laue_measured_fraction_full 0.796
_diffrn_reflns_Laue_measured_fraction_max 0.993
_diffrn_reflns_limit_h_max 20
_diffrn_reflns_limit_h_min -18
_diffrn_reflns_limit_k_max 20
_diffrn_reflns_limit_k_min -17
_diffrn_reflns_limit_l_max 40
_diffrn_reflns_limit_l_min -41
_diffrn_reflns_number 45424
_diffrn_reflns_point_group_measured_fraction_full 0.791
_diffrn_reflns_point_group_measured_fraction_max 0.994
_diffrn_reflns_theta_full 34.919
_diffrn_reflns_theta_max 32.030
_diffrn_reflns_theta_min 2.646
_diffrn_source synchrotron
_diffrn_source_type 'Bend magnet, Station 11.3.1, ALS, LBNL'
_diffrn_standards_number 0
_exptl_absorpt_coefficient_mu 0.161
_exptl_absorpt_correction_T_max 1.0000
_exptl_absorpt_correction_T_min 0.8901
_exptl_absorpt_correction_type multi-scan
_exptl_absorpt_process_details
;
SADABS-2012/1 (Bruker,2012) was used for absorption correction.
wR2(int) was 0.0979 before and 0.0803 after correction.
The Ratio of minimum to maximum transmission is 0.8901.
The \l/2 correction factor is 0.0000.
;
_exptl_crystal_density_diffrn 0.586
_exptl_crystal_F_000 2396
_refine_diff_density_max 1.000
_refine_diff_density_min -0.514
_refine_diff_density_rms 0.154
_refine_ls_abs_structure_details
;
 Refined as an inversion twin.
;
_refine_ls_abs_structure_Flack 0.4(2)
_refine_ls_extinction_method none
_refine_ls_goodness_of_fit_ref 1.168
_refine_ls_hydrogen_treatment constr
_refine_ls_matrix_type full
_refine_ls_number_parameters 372
_refine_ls_number_reflns 9440
_refine_ls_number_restraints 0
_refine_ls_restrained_S_all 1.168
_refine_ls_R_factor_all 0.1055
_refine_ls_R_factor_gt 0.0887
_refine_ls_shift/su_max 0.000
_refine_ls_shift/su_mean 0.000
_refine_ls_structure_factor_coef Fsqd
_refine_ls_weighting_details 'w=1/[\s^2^(Fo^2^)+(0.1897P)^2^] where P=(Fo^2^+2Fc^2^)/3'
_refine_ls_weighting_scheme calc
_refine_ls_wR_factor_gt 0.2548
_refine_ls_wR_factor_ref 0.2736
_reflns_Friedel_coverage 0.763
_reflns_Friedel_fraction_full 0.783
_reflns_Friedel_fraction_max 0.996
_reflns_number_gt 7680
_reflns_number_total 9440
_reflns_threshold_expression 'I > 2\s(I)'
_cod_data_source_file ja501606h_si_003.cif
_cod_data_source_block MOF520
_cod_depositor_comments 'Adding full bibliography for 4121577--4121578.cif.'
_cod_original_cell_volume 13202(6)
_cod_database_code 4121577
_shelxl_version_number 2013-4
_shelx_space_group_comment
;
The symmetry employed for this shelxl refinement is uniquely defined
by the following loop, which should always be used as a source of
symmetry information in preference to the above space-group names.
They are only intended as comments.
;
_olex2_refinement_description
;
1. Fixed Uiso
 At 1.2 times of:
  All C(H) groups
 At 1.5 times of:
  All C(H,H,H) groups
2. Others
 Fixed Sof: C31(0.25) O11(0.25) C32(0.5)
3.a Aromatic/amide H refined with riding coordinates:
 C6(H6), C9(H9), C10(H10), C11(H11), C12(H12), C13(H13), C14(H14), C15(H15),
 C16(H16), C17(H17), C22(H22), C23(H23), C24(H24), C25(H25), C26(H26), C29(H29)
3.b Idealised Me refined as rotating group:
 C32(H32A,H32B,H32C)
;

loop_
_space_group_symop_operation_xyz
'x, y, z'
'-x, -y, z'
'-y+1/2, x+1/2, z+1/2'
'y+1/2, -x+1/2, z+1/2'
'-x+1/2, y+1/2, -z+1/2'
'x+1/2, -y+1/2, -z+1/2'
'y, x, -z'
'-y, -x, -z'

loop_
_atom_site_label
_atom_site_type_symbol
_atom_site_fract_x
_atom_site_fract_y
_atom_site_fract_z
_atom_site_U_iso_or_equiv
_atom_site_adp_type
_atom_site_occupancy
_atom_site_site_symmetry_order
_atom_site_calc_flag
_atom_site_refinement_flags_posn
_atom_site_refinement_flags_adp
_atom_site_refinement_flags_occupancy
Al1 Al 0.83462(10) 0.16538(10) 0.0000 0.0307(6) Uani 1 2 d S T P
Al2 Al 1.0000 0.0000 0.11447(6) 0.0321(6) Uani 1 2 d S T P
Al3 Al 0.86862(10) 0.09558(10) 0.08073(5) 0.0312(5) Uani 1 1 d . . .
O2 O 0.8024(2) 0.1697(2) 0.08450(11) 0.0356(11) Uani 1 1 d . . .
O3 O 0.9365(2) 0.1595(2) 0.10250(11) 0.0355(10) Uani 1 1 d . . .
O4 O 0.7964(3) 0.0346(2) 0.06117(11) 0.0396(11) Uani 1 1 d . . .
O5 O 0.9325(2) 0.0217(2) 0.07946(10) 0.0314(10) Uani 1 1 d . . .
O6 O 0.8947(2) 0.1277(2) 0.03497(10) 0.0300(10) Uani 1 1 d . . .
O8 O 0.8374(3) 0.0696(3) 0.12727(11) 0.0403(11) Uani 1 1 d . . .
O9 O 0.9343(3) 0.0204(3) 0.15225(11) 0.0415(12) Uani 1 1 d . . .
O1 O 0.7987(2) 0.2328(2) 0.03321(11) 0.0369(11) Uani 1 1 d . . .
O7 O 1.0330(2) 0.0943(2) 0.11604(12) 0.0374(11) Uani 1 1 d . . .
C1 C 1.0383(4) 0.2164(4) 0.12597(17) 0.0423(17) Uani 1 1 d . . .
O10 O 0.7623(2) 0.0967(3) 0.01165(11) 0.0375(11) Uani 1 1 d . . .
C3 C 0.9996(4) 0.1532(4) 0.11393(15) 0.0356(15) Uani 1 1 d . . .
C4 C 0.7923(4) 0.2936(4) 0.08877(17) 0.0396(16) Uani 1 1 d . . .
C5 C 0.8729(4) 0.0447(4) 0.15389(17) 0.0378(16) Uani 1 1 d . . .
C6 C 0.7907(5) 0.3594(4) 0.07198(18) 0.052(2) Uani 1 1 d . . .
H6 H 0.7880 0.3625 0.0464 0.063 Uiso 1 1 calc R . .
C7 C 0.8360(4) 0.0455(4) 0.18967(18) 0.0432(18) Uani 1 1 d . . .
C8 C 0.7973(3) 0.2275(4) 0.06715(16) 0.0336(15) Uani 1 1 d . . .
C9 C 0.8681(5) 0.0137(4) 0.21933(17) 0.054(2) Uani 1 1 d . . .
H9 H 0.9125 -0.0094 0.2166 0.065 Uiso 1 1 calc R . .
C10 C 0.7956(4) 0.2894(4) 0.12630(18) 0.0462(18) Uani 1 1 d . . .
H10 H 0.7968 0.2445 0.1379 0.055 Uiso 1 1 calc R . .
C11 C 0.7972(5) 0.3512(4) 0.14675(18) 0.052(2) Uani 1 1 d . . .
H11 H 0.7986 0.3481 0.1723 0.062 Uiso 1 1 calc R . .
C12 C 0.7698(5) 0.0770(4) 0.19348(19) 0.0489(19) Uani 1 1 d . . .
H12 H 0.7474 0.0975 0.1730 0.059 Uiso 1 1 calc R . .
C13 C 0.8403(5) 0.5413(4) 0.1417(2) 0.063(3) Uani 1 1 d . . .
H13 H 0.8645 0.5395 0.1192 0.076 Uiso 1 1 calc R . .
C14 C 0.7930(5) 0.4208(4) 0.0927(2) 0.062(3) Uani 1 1 d . . .
H14 H 0.7920 0.4657 0.0812 0.075 Uiso 1 1 calc R . .
C15 C 1.1055(5) 0.2080(4) 0.1418(2) 0.055(2) Uani 1 1 d . . .
H15 H 1.1253 0.1620 0.1445 0.066 Uiso 1 1 calc R . .
C16 C 0.8355(5) 0.0156(5) 0.2530(2) 0.065(3) Uani 1 1 d . . .
H16 H 0.8588 -0.0040 0.2734 0.077 Uiso 1 1 calc R . .
C17 C 1.1433(5) 0.2680(5) 0.1536(2) 0.066(3) Uani 1 1 d . . .
H17 H 1.1890 0.2624 0.1639 0.079 Uiso 1 1 calc R . .
C18 C 0.7674(5) 0.0467(4) 0.2569(2) 0.059(2) Uani 1 1 d . . .
C19 C 0.8455(5) 0.6015(4) 0.1627(2) 0.063(3) Uani 1 1 d . . .
C20 C 0.7968(5) 0.4169(4) 0.13048(19) 0.055(2) Uani 1 1 d . . .
C21 C 0.8000(5) 0.4828(4) 0.1528(2) 0.061(2) Uani 1 1 d . . .
C22 C 1.0093(5) 0.2845(4) 0.12222(19) 0.053(2) Uani 1 1 d . . .
H22 H 0.9636 0.2907 0.1120 0.064 Uiso 1 1 calc R . .
C23 C 0.7360(5) 0.0790(4) 0.2267(2) 0.059(2) Uani 1 1 d . . .
H23 H 0.6915 0.1021 0.2290 0.071 Uiso 1 1 calc R . .
C24 C 0.8075(6) 0.6039(4) 0.1958(2) 0.068(3) Uani 1 1 d . . .
H24 H 0.8086 0.6457 0.2100 0.081 Uiso 1 1 calc R . .
C25 C 0.7654(5) 0.4862(5) 0.1859(2) 0.065(3) Uani 1 1 d . . .
H25 H 0.7388 0.4464 0.1938 0.078 Uiso 1 1 calc R . .
C26 C 0.7554(4) 0.0474(4) 0.03426(17) 0.0386(16) Uani 1 1 d . . .
H26 H 0.7161 0.0166 0.0311 0.046 Uiso 1 1 calc R . .
C27 C 0.7318(5) 0.0452(4) 0.2923(2) 0.060(2) Uani 1 1 d . . .
C28 C 1.1139(5) 0.3363(4) 0.1503(2) 0.060(2) Uani 1 1 d . . .
C29 C 1.0487(5) 0.3426(4) 0.1337(2) 0.061(2) Uani 1 1 d . . .
H29 H 1.0299 0.3887 0.1299 0.073 Uiso 1 1 calc R . .
C31 C 0.8978(16) 0.8978(16) 0.0000 0.106(11) Uiso 0.5 2 d S T P
O11 O 0.9513(18) 0.9513(18) 0.0000 0.198(15) Uiso 0.5 2 d S T P
C32 C 0.915(2) 0.8501(17) 0.0316(9) 0.147(12) Uiso 0.5 1 d . . .
H32A H 0.8753 0.8510 0.0488 0.220 Uiso 1 1 calc GR . .
H32B H 0.9579 0.8669 0.0436 0.220 Uiso 1 1 calc GR . .
H32C H 0.9220 0.8016 0.0230 0.220 Uiso 1 1 calc GR . .

loop_
_atom_site_aniso_label
_atom_site_aniso_U_11
_atom_site_aniso_U_22
_atom_site_aniso_U_33
_atom_site_aniso_U_23
_atom_site_aniso_U_13
_atom_site_aniso_U_12
Al1 0.0360(9) 0.0360(9) 0.0202(12) -0.0034(8) -0.0034(8) 0.0023(11)
Al2 0.0432(16) 0.0325(14) 0.0207(12) 0.000 0.000 0.0021(12)
Al3 0.0399(10) 0.0337(10) 0.0199(9) -0.0003(7) 0.0002(8) 0.0006(9)
O2 0.043(3) 0.038(3) 0.025(2) 0.000(2) 0.0024(19) 0.004(2)
O3 0.046(3) 0.034(2) 0.026(2) -0.0027(18) -0.008(2) 0.001(2)
O4 0.045(3) 0.041(3) 0.033(2) -0.002(2) 0.000(2) -0.005(2)
O5 0.038(2) 0.034(2) 0.022(2) 0.0001(17) -0.0018(18) 0.0032(19)
O6 0.036(2) 0.035(2) 0.019(2) -0.0014(17) -0.0032(17) -0.0010(19)
O8 0.052(3) 0.044(3) 0.026(2) 0.006(2) 0.005(2) 0.005(2)
O9 0.053(3) 0.050(3) 0.021(2) 0.0006(19) 0.003(2) 0.011(2)
O1 0.047(3) 0.042(3) 0.021(2) -0.0013(19) -0.0041(19) 0.012(2)
O7 0.041(3) 0.035(3) 0.036(2) -0.004(2) -0.005(2) 0.000(2)
C1 0.063(5) 0.034(4) 0.030(3) 0.003(3) -0.016(3) -0.006(3)
O10 0.034(2) 0.050(3) 0.028(2) -0.001(2) -0.0018(18) -0.001(2)
C3 0.050(4) 0.038(4) 0.020(3) -0.003(3) -0.002(3) -0.002(3)
C4 0.046(4) 0.042(4) 0.031(4) -0.006(3) 0.003(3) 0.001(3)
C5 0.051(5) 0.036(4) 0.026(3) 0.002(3) 0.006(3) 0.002(3)
C6 0.095(6) 0.037(4) 0.025(3) 0.001(3) 0.015(4) 0.005(4)
C7 0.062(5) 0.037(4) 0.031(3) 0.002(3) 0.010(3) 0.011(4)
C8 0.037(4) 0.041(4) 0.023(3) -0.006(3) -0.002(3) 0.006(3)
C9 0.079(6) 0.059(5) 0.024(3) 0.012(3) 0.018(4) 0.028(4)
C10 0.070(5) 0.041(4) 0.027(3) -0.002(3) 0.007(3) -0.005(4)
C11 0.086(6) 0.046(4) 0.025(3) -0.005(3) 0.011(4) -0.012(4)
C12 0.070(5) 0.045(4) 0.032(4) 0.011(3) 0.014(4) 0.013(4)
C13 0.104(7) 0.043(5) 0.043(4) -0.010(3) 0.036(4) -0.014(5)
C14 0.116(8) 0.037(4) 0.034(4) -0.004(3) 0.025(4) -0.004(5)
C15 0.065(5) 0.041(4) 0.059(5) 0.003(4) -0.022(4) -0.006(4)
C16 0.094(7) 0.062(5) 0.038(4) 0.019(4) 0.023(4) 0.034(5)
C17 0.081(6) 0.050(5) 0.067(5) 0.013(4) -0.042(5) -0.018(5)
C18 0.094(7) 0.046(4) 0.036(4) 0.014(3) 0.028(4) 0.033(5)
C19 0.098(7) 0.043(4) 0.050(5) -0.012(4) 0.038(5) -0.019(5)
C20 0.088(6) 0.045(4) 0.032(4) -0.012(3) 0.026(4) -0.014(4)
C21 0.101(7) 0.046(5) 0.037(4) -0.012(3) 0.030(4) -0.027(5)
C22 0.075(6) 0.040(4) 0.044(4) -0.003(3) -0.028(4) -0.002(4)
C23 0.074(6) 0.057(5) 0.046(4) 0.017(4) 0.024(4) 0.024(4)
C24 0.105(7) 0.043(5) 0.056(5) -0.019(4) 0.037(5) -0.028(5)
C25 0.101(7) 0.051(5) 0.043(4) -0.015(4) 0.033(4) -0.033(5)
C26 0.033(4) 0.050(4) 0.033(4) -0.003(3) -0.004(3) -0.007(3)
C27 0.089(6) 0.049(5) 0.043(4) 0.015(4) 0.034(4) 0.026(4)
C28 0.091(7) 0.038(4) 0.050(4) 0.008(3) -0.039(4) -0.014(4)
C29 0.097(7) 0.032(4) 0.055(5) 0.003(3) -0.037(5) -0.008(4)

loop_
_atom_type_symbol
_atom_type_description
_atom_type_scat_dispersion_real
_atom_type_scat_dispersion_imag
_atom_type_scat_source
C C 0.0070 0.0030 'International Tables Vol C Tables 4.2.6.8 and 6.1.1.4'
H H 0.0000 0.0000 'International Tables Vol C Tables 4.2.6.8 and 6.1.1.4'
Al Al 0.1060 0.0940 'International Tables Vol C Tables 4.2.6.8 and 6.1.1.4'
O O 0.0220 0.0120 'International Tables Vol C Tables 4.2.6.8 and 6.1.1.4'

loop_
_geom_angle_atom_site_label_1
_geom_angle_atom_site_label_2
_geom_angle_atom_site_label_3
_geom_angle
_geom_angle_site_symmetry_1
_geom_angle_site_symmetry_3
O6 Al1 O6 91.1(3) . 8_665
O6 Al1 O1 91.32(17) . .
O6 Al1 O1 175.30(19) 8_665 .
O6 Al1 O1 175.30(19) . 8_665
O6 Al1 O1 91.32(17) 8_665 8_665
O6 Al1 O10 90.97(19) 8_665 .
O6 Al1 O10 90.96(19) . 8_665
O6 Al1 O10 91.04(19) 8_665 8_665
O6 Al1 O10 91.04(19) . .
O1 Al1 O1 86.6(3) . 8_665
O1 Al1 O10 93.0(2) 8_665 8_665
O1 Al1 O10 84.9(2) . 8_665
O1 Al1 O10 93.0(2) . .
O1 Al1 O10 84.9(2) 8_665 .
O10 Al1 O10 177.1(3) 8_665 .
O5 Al2 O5 91.8(3) 2_755 .
O5 Al2 O9 176.9(2) 2_755 .
O5 Al2 O9 91.24(18) . .
O5 Al2 O9 91.24(18) 2_755 2_755
O5 Al2 O9 176.9(2) . 2_755
O5 Al2 O7 90.16(19) . 2_755
O5 Al2 O7 92.31(19) 2_755 2_755
O5 Al2 O7 92.30(19) . .
O5 Al2 O7 90.16(19) 2_755 .
O9 Al2 O9 85.7(3) 2_755 .
O7 Al2 O9 90.1(2) 2_755 2_755
O7 Al2 O9 87.3(2) . 2_755
O7 Al2 O9 87.3(2) 2_755 .
O7 Al2 O9 90.1(2) . .
O7 Al2 O7 176.5(3) . 2_755
O2 Al3 O3 86.9(2) . .
O2 Al3 O4 90.1(2) . .
O2 Al3 O8 85.3(2) . .
O4 Al3 O3 176.2(2) . .
O5 Al3 O2 177.1(2) . .
O5 Al3 O3 92.8(2) . .
O5 Al3 O4 90.1(2) . .
O5 Al3 O6 92.87(19) . .
O5 Al3 O8 91.8(2) . .
O6 Al3 O2 90.06(19) . .
O6 Al3 O3 90.09(19) . .
O6 Al3 O4 92.21(19) . .
O6 Al3 O8 175.4(2) . .
O8 Al3 O3 89.3(2) . .
O8 Al3 O4 88.1(2) . .
C8 O2 Al3 130.7(4) . .
C3 O3 Al3 134.5(4) . .
C26 O4 Al3 127.3(5) . .
Al3 O5 Al2 126.5(2) . .
Al1 O6 Al3 126.6(2) . .
C5 O8 Al3 129.5(5) . .
C5 O9 Al2 135.5(4) . .
C8 O1 Al1 126.9(4) . .
C3 O7 Al2 130.9(4) . .
C15 C1 C3 118.9(7) . .
C22 C1 C3 121.4(7) . .
C22 C1 C15 119.7(7) . .
C26 O10 Al1 135.8(4) . .
O3 C3 O7 124.3(6) . .
O3 C3 C1 119.4(6) . .
O7 C3 C1 116.3(6) . .
C6 C4 C8 120.7(6) . .
C6 C4 C10 119.9(6) . .
C10 C4 C8 119.1(7) . .
O8 C5 C7 115.8(6) . .
O9 C5 O8 125.6(6) . .
O9 C5 C7 118.6(6) . .
C4 C6 C14 119.8(6) . .
C9 C7 C5 119.5(7) . .
C9 C7 C12 119.7(6) . .
C12 C7 C5 120.8(6) . .
O2 C8 C4 117.0(5) . .
O1 C8 O2 124.8(6) . .
O1 C8 C4 118.2(6) . .
C16 C9 C7 120.3(8) . .
C11 C10 C4 119.7(7) . .
C20 C11 C10 121.1(6) . .
C23 C12 C7 120.9(7) . .
C19 C13 C21 121.5(7) . .
C6 C14 C20 120.6(7) . .
C1 C15 C17 119.7(8) . .
C9 C16 C18 120.3(8) . .
C15 C17 C28 120.6(8) . .
C16 C18 C27 119.9(7) . .
C23 C18 C16 118.5(7) . .
C23 C18 C27 121.6(8) . .
C13 C19 C24 118.4(7) . .
C13 C19 C28 121.1(7) . 2_765
C24 C19 C28 120.4(7) . 2_765
C11 C20 C14 118.9(7) . .
C11 C20 C21 120.5(7) . .
C14 C20 C21 120.6(7) . .
C13 C21 C20 121.1(6) . .
C25 C21 C13 118.4(7) . .
C25 C21 C20 120.4(7) . .
C29 C22 C1 118.9(8) . .
C12 C23 C18 120.1(8) . .
C27 C24 C19 120.8(7) 5_655 .
C27 C25 C21 122.4(7) 5_655 .
O10 C26 O4 126.4(6) . .
C24 C27 C18 120.4(7) 5_645 .
C25 C27 C18 121.2(7) 5_645 .
C25 C27 C24 118.4(7) 5_645 5_645
C17 C28 C19 119.7(8) . 2_765
C29 C28 C17 117.9(7) . .
C29 C28 C19 122.3(7) . 2_765
C28 C29 C22 123.0(8) . .
O11 C31 C32 106(2) . 7
O11 C31 C32 106(2) . .
C32 C31 C32 148(4) 7 .

loop_
_geom_bond_atom_site_label_1
_geom_bond_atom_site_label_2
_geom_bond_distance
_geom_bond_site_symmetry_2
Al1 O6 1.863(4) .
Al1 O6 1.863(4) 8_665
Al1 O1 1.896(5) .
Al1 O1 1.896(5) 8_665
Al1 O10 1.932(5) 8_665
Al1 O10 1.932(5) .
Al2 O5 1.863(4) 2_755
Al2 O5 1.863(4) .
Al2 O9 1.909(5) .
Al2 O9 1.909(5) 2_755
Al2 O7 1.886(4) 2_755
Al2 O7 1.886(4) .
Al3 O2 1.882(5) .
Al3 O3 1.936(5) .
Al3 O4 1.925(5) .
Al3 O5 1.845(4) .
Al3 O6 1.866(4) .
Al3 O8 1.887(4) .
O2 C8 1.270(8) .
O3 C3 1.271(8) .
O4 C26 1.285(8) .
O8 C5 1.281(8) .
O9 C5 1.248(9) .
O1 C8 1.262(7) .
O7 C3 1.281(8) .
C1 C3 1.468(10) .
C1 C15 1.407(11) .
C1 C22 1.403(10) .
O10 C26 1.258(8) .
C4 C6 1.389(10) .
C4 C8 1.486(10) .
C4 C10 1.394(9) .
C5 C7 1.497(9) .
C6 C14 1.390(11) .
C7 C9 1.390(10) .
C7 C12 1.392(11) .
C9 C16 1.390(10) .
C10 C11 1.392(10) .
C11 C20 1.378(11) .
C12 C23 1.387(10) .
C13 C19 1.379(11) .
C13 C21 1.402(11) .
C14 C20 1.402(11) .
C15 C17 1.408(11) .
C16 C18 1.420(13) .
C17 C28 1.410(13) .
C18 C23 1.406(11) .
C18 C27 1.474(10) .
C19 C24 1.421(11) .
C19 C28 1.476(11) 2_765
C20 C21 1.495(10) .
C21 C25 1.393(10) .
C22 C29 1.392(11) .
C24 C27 1.402(11) 5_655
C25 C27 1.376(11) 5_655
C27 C24 1.402(11) 5_645
C27 C25 1.376(11) 5_645
C28 C19 1.476(11) 2_765
C28 C29 1.381(12) .
C31 O11 1.43(5) .
C31 C32 1.51(3) .
C31 C32 1.51(3) 7

loop_
_geom_torsion_atom_site_label_1
_geom_torsion_atom_site_label_2
_geom_torsion_atom_site_label_3
_geom_torsion_atom_site_label_4
_geom_torsion
_geom_torsion_site_symmetry_1
_geom_torsion_site_symmetry_4
Al1 O1 C8 O2 -19.5(10) . .
Al1 O1 C8 C4 157.8(5) . .
Al1 O10 C26 O4 10.1(11) . .
Al2 O9 C5 O8 -6.5(11) . .
Al2 O9 C5 C7 173.6(5) . .
Al2 O7 C3 O3 -15.9(9) . .
Al2 O7 C3 C1 163.7(4) . .
Al3 O2 C8 O1 49.9(9) . .
Al3 O2 C8 C4 -127.4(6) . .
Al3 O3 C3 O7 -6.4(9) . .
Al3 O3 C3 C1 174.1(4) . .
Al3 O4 C26 O10 13.1(10) . .
Al3 O8 C5 O9 -13.8(11) . .
Al3 O8 C5 C7 166.2(5) . .
O2 Al3 O6 Al1 -37.5(3) . .
O2 Al3 O8 C5 -143.1(6) . .
O3 Al3 O2 C8 71.6(5) . .
O3 Al3 O5 Al2 37.7(3) . .
O3 Al3 O6 Al1 -124.3(3) . .
O3 Al3 O8 C5 -56.2(6) . .
O4 Al3 O2 C8 -110.7(5) . .
O4 Al3 O5 Al2 -139.8(3) . .
O4 Al3 O6 Al1 52.6(3) . .
O4 Al3 O8 C5 126.7(6) . .
O5 Al2 O5 Al3 -139.7(4) 2_755 .
O5 Al2 O7 C3 37.9(5) . .
O5 Al2 O7 C3 129.7(5) 2_755 .
O5 Al3 O6 Al1 142.8(3) . .
O5 Al3 O8 C5 36.6(6) . .
O6 Al1 O6 Al3 -130.7(4) 8_665 .
O6 Al1 O1 C8 -24.9(6) . .
O6 Al3 O2 C8 -18.5(5) . .
O6 Al3 O5 Al2 128.0(3) . .
O8 Al3 O2 C8 161.2(5) . .
O8 Al3 O5 Al2 -51.7(3) . .
O8 C5 C7 C9 174.3(7) . .
O8 C5 C7 C12 -5.1(10) . .
O9 Al2 O5 Al3 40.7(3) . .
O9 Al2 O7 C3 -139.1(5) 2_755 .
O9 Al2 O7 C3 -53.3(5) . .
O9 C5 C7 C9 -5.7(11) . .
O9 C5 C7 C12 174.9(7) . .
O1 Al1 O6 Al3 53.3(3) . .
O1 Al1 O1 C8 150.9(7) 8_665 .
O7 Al2 O5 Al3 128.0(3) 2_755 .
O7 Al2 O5 Al3 -49.4(3) . .
C1 C15 C17 C28 1.0(14) . .
C1 C22 C29 C28 -3.3(14) . .
O10 Al1 O6 Al3 138.2(3) 8_665 .
O10 Al1 O6 Al3 -39.7(3) . .
O10 Al1 O1 C8 66.2(6) . .
O10 Al1 O1 C8 -115.8(6) 8_665 .
C3 C1 C15 C17 -179.8(8) . .
C3 C1 C22 C29 -179.1(7) . .
C4 C6 C14 C20 -0.2(15) . .
C4 C10 C11 C20 -1.2(13) . .
C5 C7 C9 C16 178.3(8) . .
C5 C7 C12 C23 -178.9(8) . .
C6 C4 C8 O2 176.3(7) . .
C6 C4 C8 O1 -1.3(11) . .
C6 C4 C10 C11 0.1(12) . .
C6 C14 C20 C11 -0.9(15) . .
C6 C14 C20 C21 179.4(9) . .
C7 C9 C16 C18 3.3(14) . .
C7 C12 C23 C18 -2.2(13) . .
C8 C4 C6 C14 -173.8(8) . .
C8 C4 C10 C11 174.5(7) . .
C9 C7 C12 C23 1.8(12) . .
C9 C16 C18 C23 -3.6(14) . .
C9 C16 C18 C27 177.0(9) . .
C10 C4 C6 C14 0.6(13) . .
C10 C4 C8 O2 1.9(10) . .
C10 C4 C8 O1 -175.6(7) . .
C10 C11 C20 C14 1.5(14) . .
C10 C11 C20 C21 -178.7(9) . .
C11 C20 C21 C13 140.7(10) . .
C11 C20 C21 C25 -36.4(15) . .
C12 C7 C9 C16 -2.3(13) . .
C13 C19 C24 C27 2.9(17) . 5_655
C13 C21 C25 C27 1.3(17) . 5_655
C14 C20 C21 C13 -39.6(15) . .
C14 C20 C21 C25 143.3(10) . .
C15 C1 C3 O3 174.0(6) . .
C15 C1 C3 O7 -5.6(9) . .
C15 C1 C22 C29 1.3(12) . .
C15 C17 C28 C19 -179.7(9) . 2_765
C15 C17 C28 C29 -2.9(14) . .
C16 C18 C23 C12 3.1(14) . .
C16 C18 C27 C24 141.4(10) . 5_645
C16 C18 C27 C25 -40.1(15) . 5_645
C17 C28 C29 C22 4.0(15) . .
C19 C13 C21 C20 -177.8(10) . .
C19 C13 C21 C25 -0.6(16) . .
C19 C28 C29 C22 -179.2(9) 2_765 .
C20 C21 C25 C27 178.5(10) . 5_655
C21 C13 C19 C24 -1.5(17) . .
C21 C13 C19 C28 -178.0(10) . 2_765
C22 C1 C3 O3 -5.6(10) . .
C22 C1 C3 O7 174.8(7) . .
C22 C1 C15 C17 -0.2(12) . .
C23 C18 C27 C24 -38.0(15) . 5_645
C23 C18 C27 C25 140.5(10) . 5_645
C27 C18 C23 C12 -177.5(9) . .
C28 C19 C24 C27 179.5(10) 2_765 5_655
